data_4517743
loop_
_publ_author_name
'Li, Jingyao'
'Di Lorenzo, Vincenzo'
'Patil, Pravin'
'Ruiz Moreno, Angel J.'
'Kurpiewska, Katarzyna'
'Kalinowska-T\/lu\'scik, Justyna'
'Velasco-Vel\'azquez, Marco A'
'D\"omling, Alexander'

_publ_section_title
;
 Scaffolding-induced property modulation of chemical space.
;
_journal_name_full 'ACS combinatorial science'
_journal_paper_doi 10.1021/acscombsci.0c00072
_journal_year 2020
_chemical_formula_sum 'C58 H46 N10 O6'
_chemical_formula_weight 979.05
_space_group_crystal_system monoclinic
_space_group_IT_number 7
_space_group_name_Hall 'P -2yc'
_space_group_name_H-M_alt 'P 1 c 1'
_atom_sites_solution_hydrogens geom
_audit_creation_method SHELXL-2014/6
_cell_angle_alpha 90
_cell_angle_beta 97.306(2)
_cell_angle_gamma 90
_cell_formula_units_Z 2
_cell_length_a 23.6100(6)
_cell_length_b 8.26260(10)
_cell_length_c 12.5919(3)
_cell_measurement_temperature 130(2)
_cell_volume 2436.48(9)
_computing_structure_refinement 'SHELXL-2014/6 (Sheldrick, 2014)'
_diffrn_ambient_temperature 130(2)
_diffrn_measured_fraction_theta_full 0.999
_diffrn_measured_fraction_theta_max 0.987
_diffrn_radiation_type CuK\a
_diffrn_radiation_wavelength 1.54184
_diffrn_reflns_av_R_equivalents 0.0510
_diffrn_reflns_av_unetI/netI 0.0625
_diffrn_reflns_Laue_measured_fraction_full 0.999
_diffrn_reflns_Laue_measured_fraction_max 0.987
_diffrn_reflns_limit_h_max 28
_diffrn_reflns_limit_h_min -28
_diffrn_reflns_limit_k_max 10
_diffrn_reflns_limit_k_min -9
_diffrn_reflns_limit_l_max 13
_diffrn_reflns_limit_l_min -15
_diffrn_reflns_number 15539
_diffrn_reflns_point_group_measured_fraction_full 0.807
_diffrn_reflns_point_group_measured_fraction_max 0.792
_diffrn_reflns_theta_full 67.684
_diffrn_reflns_theta_max 71.509
_diffrn_reflns_theta_min 3.775
_exptl_absorpt_coefficient_mu 0.722
_exptl_crystal_density_diffrn 1.334
_exptl_crystal_F_000 1024
_exptl_crystal_size_max 0.400
_exptl_crystal_size_mid 0.200
_exptl_crystal_size_min 0.010
_refine_diff_density_max 0.384
_refine_diff_density_min -0.354
_refine_diff_density_rms 0.070
_refine_ls_abs_structure_details
;
 Flack x determined using 1833 quotients [(I+)-(I-)]/[(I+)+(I-)]
 (Parsons, Flack and Wagner, Acta Cryst. B69 (2013) 249-259).
;
_refine_ls_abs_structure_Flack -0.1(2)
_refine_ls_extinction_method none
_refine_ls_goodness_of_fit_ref 1.048
_refine_ls_hydrogen_treatment constr
_refine_ls_matrix_type full
_refine_ls_number_parameters 667
_refine_ls_number_reflns 7524
_refine_ls_number_restraints 2
_refine_ls_restrained_S_all 1.048
_refine_ls_R_factor_all 0.0790
_refine_ls_R_factor_gt 0.0629
_refine_ls_shift/su_max 0.000
_refine_ls_shift/su_mean 0.000
_refine_ls_structure_factor_coef Fsqd
_refine_ls_weighting_details 'w=1/[\s^2^(Fo^2^)+(0.1000P)^2^+0.9487P] where P=(Fo^2^+2Fc^2^)/3'
_refine_ls_weighting_scheme calc
_refine_ls_wR_factor_gt 0.1717
_refine_ls_wR_factor_ref 0.1821
_reflns_Friedel_coverage 0.603
_reflns_Friedel_fraction_full 0.615
_reflns_Friedel_fraction_max 0.596
_reflns_number_gt 5895
_reflns_number_total 7524
_reflns_threshold_expression 'I > 2\s(I)'
_cod_data_source_file co0c00072_si_003.cif
_cod_data_source_block shelx
_cod_original_sg_symbol_H-M 'P c'
_cod_database_code 4517743
_shelx_space_group_comment
;
The symmetry employed for this shelxl refinement is uniquely defined
by the following loop, which should always be used as a source of
symmetry information in preference to the above space-group names.
They are only intended as comments.
;
_shelx_estimated_absorpt_t_min 0.761
_shelx_estimated_absorpt_t_max 0.993
_shelxl_version_number 2014/6

loop_
_space_group_symop_operation_xyz
'x, y, z'
'x, -y, z+1/2'

loop_
_atom_site_label
_atom_site_type_symbol
_atom_site_fract_x
_atom_site_fract_y
_atom_site_fract_z
_atom_site_U_iso_or_equiv
_atom_site_adp_type
_atom_site_occupancy
_atom_site_site_symmetry_order
_atom_site_calc_flag
_atom_site_refinement_flags_posn
_atom_site_refinement_flags_adp
_atom_site_refinement_flags_occupancy
_atom_site_disorder_assembly
_atom_site_disorder_group
O9 O 0.6196(2) 0.4371(6) 0.7144(3) 0.0357(11) Uani 1 1 d . . . . .
O49 O 0.7451(2) -0.0919(6) 0.7483(3) 0.0370(11) Uani 1 1 d . . . . .
N1 N 0.5048(2) 0.0781(5) 0.9311(4) 0.0231(10) Uani 1 1 d . . . . .
O22 O 0.2970(2) 0.5622(6) 0.7192(4) 0.0374(11) Uani 1 1 d . . . . .
O62 O 1.0613(2) 0.0893(6) 0.9437(4) 0.0406(12) Uani 1 1 d . . . . .
N41 N 0.8573(2) -0.4185(5) 1.0368(4) 0.0243(11) Uani 1 1 d . . . . .
O8 O 0.5440(2) 0.5320(6) 0.6165(4) 0.0398(12) Uani 1 1 d . . . . .
N43 N 0.8660(2) -0.5624(6) 0.9000(4) 0.0295(12) Uani 1 1 d . . . . .
N47 N 0.8298(2) -0.0712(6) 0.8645(4) 0.0259(11) Uani 1 1 d . . . . .
N4 N 0.5221(2) 0.0866(6) 0.7667(4) 0.0270(11) Uani 1 1 d . . . . .
O48 O 0.8221(2) 0.0063(6) 0.6900(3) 0.0387(12) Uani 1 1 d . . . . .
N3 N 0.4984(3) -0.0589(6) 0.7866(4) 0.0326(13) Uani 1 1 d . . . . .
N7 N 0.5316(2) 0.4362(5) 0.7798(4) 0.0256(11) Uani 1 1 d . . . . .
N44 N 0.8409(2) -0.4229(6) 0.8637(4) 0.0283(11) Uani 1 1 d . . . . .
N42 N 0.8758(2) -0.5624(6) 1.0036(4) 0.0254(11) Uani 1 1 d . . . . .
C19 C 0.3547(3) 0.5275(7) 0.7289(5) 0.0278(13) Uani 1 1 d . . . . .
N2 N 0.4880(2) -0.0651(5) 0.8872(4) 0.0268(11) Uani 1 1 d . . . . .
C48 C 0.8010(3) -0.0503(8) 0.7645(5) 0.0305(14) Uani 1 1 d . . . . .
C56 C 0.8900(3) -0.0299(7) 0.8827(5) 0.0268(13) Uani 1 1 d . . . . .
C21 C 0.4463(3) 0.5670(7) 0.8317(5) 0.0254(13) Uani 1 1 d . . . . .
H21 H 0.4692 0.6147 0.8910 0.030 Uiso 1 1 calc R U . . .
C16 C 0.4713(3) 0.4666(7) 0.7619(5) 0.0248(13) Uani 1 1 d . . . . .
C6 C 0.5520(3) 0.3353(6) 0.8738(4) 0.0234(12) Uani 1 1 d . . . . .
H6 H 0.5392 0.3849 0.9391 0.028 Uiso 1 1 calc R U . . .
C8 C 0.5624(3) 0.4714(7) 0.7007(5) 0.0298(14) Uani 1 1 d . . . . .
C17 C 0.4375(3) 0.3962(7) 0.6764(5) 0.0258(13) Uani 1 1 d . . . . .
H17 H 0.4544 0.3268 0.6291 0.031 Uiso 1 1 calc R U . . .
C5 C 0.5257(3) 0.1677(7) 0.8571(5) 0.0234(12) Uani 1 1 d . . . . .
C59 C 1.0039(3) 0.0455(7) 0.9268(6) 0.0336(15) Uani 1 1 d . . . . .
C61 C 0.9084(3) 0.0743(7) 0.9660(5) 0.0292(14) Uani 1 1 d . . . . .
H61 H 0.8816 0.1193 1.0081 0.035 Uiso 1 1 calc R U . . .
C72 C 0.9988(3) -0.4559(8) 1.2837(5) 0.0321(14) Uani 1 1 d . . . . .
H72 H 0.9819 -0.4305 1.3463 0.038 Uiso 1 1 calc R U . . .
C15 C 0.6157(3) 0.3234(7) 0.8894(5) 0.0260(13) Uani 1 1 d . . . . .
C18 C 0.3790(3) 0.4259(7) 0.6588(5) 0.0278(13) Uani 1 1 d . . . . .
H18 H 0.3560 0.3777 0.5998 0.033 Uiso 1 1 calc R U . . .
C63 C 1.0938(3) 0.0474(8) 1.0390(5) 0.0307(14) Uani 1 1 d . . . . .
C45 C 0.8360(3) -0.3341(6) 0.9488(4) 0.0227(12) Uani 1 1 d . . . . .
C10 C 0.6467(3) 0.3703(7) 0.8110(5) 0.0294(14) Uani 1 1 d . . . . .
C46 C 0.8084(3) -0.1692(6) 0.9473(5) 0.0245(13) Uani 1 1 d . . . . .
H46 H 0.8200 -0.1164 1.0182 0.029 Uiso 1 1 calc R U . . .
C23 C 0.2636(3) 0.5234(7) 0.6205(5) 0.0284(13) Uani 1 1 d . . . . .
C55 C 0.7445(3) -0.1816(7) 0.9299(5) 0.0288(14) Uani 1 1 d . . . . .
C71 C 0.9755(3) -0.3910(7) 1.1837(5) 0.0289(14) Uani 1 1 d . . . . .
C69 C 0.8667(3) -0.3711(7) 1.1498(5) 0.0277(13) Uani 1 1 d . . . . .
H69A H 0.8663 -0.4692 1.1949 0.033 Uiso 1 1 calc R U . . .
H69B H 0.8349 -0.3004 1.1655 0.033 Uiso 1 1 calc R U . . .
C57 C 0.9289(3) -0.1003(7) 0.8221(5) 0.0314(14) Uani 1 1 d . . . . .
H57 H 0.9164 -0.1743 0.7663 0.038 Uiso 1 1 calc R U . . .
C35 C 0.3181(3) 0.0395(9) 0.8544(7) 0.0446(18) Uani 1 1 d . . . . .
H35 H 0.3033 0.0477 0.7809 0.054 Uiso 1 1 calc R U . . .
C14 C 0.6462(3) 0.2589(8) 0.9835(6) 0.0375(16) Uani 1 1 d . . . . .
H14 H 0.6260 0.2263 1.0404 0.045 Uiso 1 1 calc R U . . .
C58 C 0.9864(3) -0.0606(8) 0.8447(6) 0.0341(15) Uani 1 1 d . . . . .
H58 H 1.0135 -0.1065 0.8038 0.041 Uiso 1 1 calc R U . . .
C36 C 0.3658(3) 0.1296(8) 0.8935(5) 0.0354(15) Uani 1 1 d . . . . .
H36 H 0.3829 0.1998 0.8470 0.043 Uiso 1 1 calc R U . . .
C31 C 0.3886(3) 0.1174(7) 1.0007(5) 0.0290(13) Uani 1 1 d . . . . .
C64 C 1.0743(3) -0.0606(8) 1.1107(6) 0.0360(15) Uani 1 1 d . . . . .
H64 H 1.0373 -0.1071 1.0964 0.043 Uiso 1 1 calc R U . . .
C70 C 0.9232(3) -0.2820(7) 1.1791(5) 0.0290(13) Uani 1 1 d . . . . .
H70A H 0.9263 -0.1955 1.1257 0.035 Uiso 1 1 calc R U . . .
H70B H 0.9229 -0.2296 1.2497 0.035 Uiso 1 1 calc R U . . .
C20 C 0.3882(3) 0.5977(7) 0.8150(5) 0.0290(13) Uani 1 1 d . . . . .
H20 H 0.3714 0.6668 0.8625 0.035 Uiso 1 1 calc R U . . .
C76 C 1.0002(3) -0.4284(8) 1.0945(6) 0.0343(15) Uani 1 1 d . . . . .
H76 H 0.9849 -0.3844 1.0273 0.041 Uiso 1 1 calc R U . . .
C67 C 1.1824(3) 0.0747(9) 1.1514(7) 0.0441(18) Uani 1 1 d . . . . .
H67 H 1.2197 0.1194 1.1650 0.053 Uiso 1 1 calc R U . . .
C68 C 1.1476(3) 0.1153(8) 1.0579(6) 0.0377(16) Uani 1 1 d . . . . .
H68 H 1.1605 0.1883 1.0079 0.045 Uiso 1 1 calc R U . . .
C65 C 1.1101(3) -0.0998(8) 1.2044(6) 0.0374(16) Uani 1 1 d . . . . .
H65 H 1.0980 -0.1744 1.2542 0.045 Uiso 1 1 calc R U . . .
C51 C 0.6577(3) -0.1555(8) 0.8084(6) 0.0368(15) Uani 1 1 d . . . . .
H51 H 0.6389 -0.1247 0.7402 0.044 Uiso 1 1 calc R U . . .
C75 C 1.0475(3) -0.5301(9) 1.1008(6) 0.0388(16) Uani 1 1 d . . . . .
H75 H 1.0646 -0.5559 1.0385 0.047 Uiso 1 1 calc R U . . .
C50 C 0.7159(3) -0.1441(8) 0.8306(5) 0.0299(14) Uani 1 1 d . . . . .
C54 C 0.7124(3) -0.2319(9) 1.0094(6) 0.0391(16) Uani 1 1 d . . . . .
H54 H 0.7308 -0.2536 1.0794 0.047 Uiso 1 1 calc R U . . .
C29 C 0.4962(3) 0.1170(7) 1.0426(5) 0.0261(13) Uani 1 1 d . . . . .
H29A H 0.5288 0.1823 1.0763 0.031 Uiso 1 1 calc R U . . .
H29B H 0.4949 0.0155 1.0841 0.031 Uiso 1 1 calc R U . . .
C26 C 0.1969(3) 0.4546(10) 0.4312(6) 0.0435(18) Uani 1 1 d . . . . .
H26 H 0.1742 0.4295 0.3655 0.052 Uiso 1 1 calc R U . . .
C28 C 0.2217(3) 0.4126(9) 0.6197(6) 0.0392(16) Uani 1 1 d . . . . .
H28 H 0.2153 0.3593 0.6840 0.047 Uiso 1 1 calc R U . . .
C74 C 1.0695(3) -0.5937(8) 1.2008(6) 0.0363(16) Uani 1 1 d . . . . .
H74 H 1.1015 -0.6644 1.2062 0.044 Uiso 1 1 calc R U . . .
C33 C 0.3134(3) -0.0738(8) 1.0259(7) 0.0438(18) Uani 1 1 d . . . . .
H33 H 0.2952 -0.1427 1.0716 0.053 Uiso 1 1 calc R U . . .
C11 C 0.7053(3) 0.3597(9) 0.8208(5) 0.0350(15) Uani 1 1 d . . . . .
H11 H 0.7255 0.3978 0.7651 0.042 Uiso 1 1 calc R U . . .
C66 C 1.1637(3) -0.0281(9) 1.2235(7) 0.0437(18) Uani 1 1 d . . . . .
H66 H 1.1877 -0.0514 1.2882 0.052 Uiso 1 1 calc R U . . .
C13 C 0.7048(3) 0.2423(9) 0.9944(6) 0.0419(17) Uani 1 1 d . . . . .
H13 H 0.7246 0.1966 1.0578 0.050 Uiso 1 1 calc R U . . .
C27 C 0.1875(3) 0.3765(10) 0.5238(7) 0.049(2) Uani 1 1 d . . . . .
H27 H 0.1579 0.2984 0.5226 0.058 Uiso 1 1 calc R U . . .
C60 C 0.9651(3) 0.1125(7) 0.9877(6) 0.0346(15) Uani 1 1 d . . . . .
H60 H 0.9778 0.1849 1.0443 0.041 Uiso 1 1 calc R U . . .
C30 C 0.4410(3) 0.2107(7) 1.0453(5) 0.0275(13) Uani 1 1 d . . . . .
H30A H 0.4376 0.2410 1.1203 0.033 Uiso 1 1 calc R U . . .
H30B H 0.4427 0.3119 1.0038 0.033 Uiso 1 1 calc R U . . .
C12 C 0.7345(3) 0.2930(9) 0.9124(6) 0.0417(17) Uani 1 1 d . . . . .
H12 H 0.7748 0.2818 0.9191 0.050 Uiso 1 1 calc R U . . .
C32 C 0.3614(3) 0.0136(8) 1.0668(6) 0.0329(14) Uani 1 1 d . . . . .
H32 H 0.3761 0.0032 1.1403 0.040 Uiso 1 1 calc R U . . .
C53 C 0.6543(3) -0.2503(10) 0.9872(6) 0.0460(19) Uani 1 1 d . . . . .
H53 H 0.6330 -0.2893 1.0410 0.055 Uiso 1 1 calc R U . . .
C73 C 1.0455(3) -0.5551(8) 1.2906(6) 0.0404(17) Uani 1 1 d . . . . .
H73 H 1.0613 -0.5972 1.3581 0.048 Uiso 1 1 calc R U . . .
C34 C 0.2921(3) -0.0610(9) 0.9195(7) 0.0426(17) Uani 1 1 d . . . . .
H34 H 0.2594 -0.1216 0.8914 0.051 Uiso 1 1 calc R U . . .
C24 C 0.2731(3) 0.6059(9) 0.5282(6) 0.0383(16) Uani 1 1 d . . . . .
H24 H 0.3022 0.6855 0.5302 0.046 Uiso 1 1 calc R U . . .
C52 C 0.6266(3) -0.2126(9) 0.8869(7) 0.0443(18) Uani 1 1 d . . . . .
H52 H 0.5864 -0.2257 0.8717 0.053 Uiso 1 1 calc R U . . .
C25 C 0.2397(4) 0.5703(10) 0.4343(6) 0.0462(18) Uani 1 1 d . . . . .
H25 H 0.2459 0.6253 0.3705 0.055 Uiso 1 1 calc R U . . .

loop_
_atom_site_aniso_label
_atom_site_aniso_U_11
_atom_site_aniso_U_22
_atom_site_aniso_U_33
_atom_site_aniso_U_23
_atom_site_aniso_U_13
_atom_site_aniso_U_12
O9 0.036(3) 0.056(3) 0.017(2) 0.0062(19) 0.0092(18) 0.005(2)
O49 0.040(3) 0.051(3) 0.019(2) 0.0042(19) 0.003(2) -0.010(2)
N1 0.032(3) 0.016(2) 0.022(3) -0.0022(18) 0.010(2) 0.0008(19)
O22 0.035(3) 0.053(3) 0.024(2) -0.003(2) 0.0026(19) -0.003(2)
O62 0.037(3) 0.051(3) 0.034(3) 0.013(2) 0.006(2) -0.010(2)
N41 0.033(3) 0.019(2) 0.020(3) 0.0043(18) 0.000(2) 0.0030(19)
O8 0.045(3) 0.052(3) 0.024(3) 0.013(2) 0.014(2) 0.006(2)
N43 0.036(3) 0.024(2) 0.030(3) -0.005(2) 0.011(2) 0.001(2)
N47 0.035(3) 0.022(2) 0.022(3) -0.0005(19) 0.006(2) -0.002(2)
N4 0.043(3) 0.022(2) 0.017(3) 0.0018(19) 0.008(2) 0.000(2)
O48 0.046(3) 0.054(3) 0.016(2) 0.010(2) 0.004(2) -0.007(2)
N3 0.052(4) 0.017(2) 0.029(3) -0.001(2) 0.005(3) -0.007(2)
N7 0.037(3) 0.019(2) 0.021(3) 0.0050(19) 0.005(2) 0.000(2)
N44 0.043(3) 0.025(2) 0.019(3) -0.003(2) 0.013(2) -0.002(2)
N42 0.040(3) 0.022(2) 0.015(3) -0.0048(18) 0.007(2) 0.002(2)
C19 0.029(3) 0.027(3) 0.028(3) 0.002(2) 0.008(3) -0.001(2)
N2 0.039(3) 0.014(2) 0.028(3) -0.0035(19) 0.006(2) -0.0019(19)
C48 0.046(4) 0.031(3) 0.015(3) 0.005(2) 0.003(3) -0.003(3)
C56 0.040(4) 0.020(3) 0.021(3) 0.001(2) 0.007(3) -0.003(2)
C21 0.039(3) 0.018(3) 0.019(3) -0.001(2) 0.005(3) -0.005(2)
C16 0.031(3) 0.022(3) 0.023(3) 0.002(2) 0.009(3) 0.000(2)
C6 0.039(3) 0.021(3) 0.012(3) -0.001(2) 0.008(2) 0.000(2)
C8 0.039(4) 0.028(3) 0.022(3) 0.004(2) 0.004(3) -0.002(2)
C17 0.036(4) 0.026(3) 0.017(3) -0.001(2) 0.008(3) -0.004(2)
C5 0.029(3) 0.023(3) 0.018(3) 0.001(2) 0.001(2) 0.000(2)
C59 0.037(4) 0.029(3) 0.035(4) 0.012(3) 0.007(3) -0.003(3)
C61 0.038(4) 0.023(3) 0.027(4) 0.003(2) 0.005(3) -0.001(2)
C72 0.042(4) 0.037(3) 0.018(3) 0.005(2) 0.004(3) -0.001(3)
C15 0.038(3) 0.021(3) 0.019(3) -0.001(2) 0.004(3) -0.002(2)
C18 0.037(3) 0.024(3) 0.022(3) 0.001(2) 0.001(3) 0.001(2)
C63 0.040(4) 0.032(3) 0.022(3) 0.002(2) 0.010(3) 0.001(3)
C45 0.034(3) 0.020(3) 0.014(3) -0.001(2) 0.005(2) -0.001(2)
C10 0.044(4) 0.023(3) 0.021(3) 0.001(2) 0.004(3) 0.003(3)
C46 0.040(3) 0.016(3) 0.018(3) 0.003(2) 0.006(3) 0.001(2)
C23 0.031(3) 0.032(3) 0.023(3) -0.001(2) 0.006(3) 0.003(2)
C55 0.039(4) 0.020(3) 0.028(3) -0.002(2) 0.008(3) 0.004(2)
C71 0.034(3) 0.021(3) 0.031(4) -0.002(2) -0.001(3) -0.002(2)
C69 0.040(4) 0.027(3) 0.017(3) 0.001(2) 0.009(3) 0.003(2)
C57 0.043(4) 0.025(3) 0.026(3) 0.000(2) 0.005(3) 0.001(3)
C35 0.035(4) 0.053(4) 0.044(5) -0.003(3) -0.001(3) 0.005(3)
C14 0.043(4) 0.037(3) 0.032(4) 0.010(3) 0.000(3) -0.008(3)
C58 0.039(4) 0.031(3) 0.036(4) 0.008(3) 0.015(3) 0.007(3)
C36 0.039(4) 0.038(3) 0.030(4) 0.002(3) 0.007(3) -0.002(3)
C31 0.036(3) 0.021(3) 0.031(4) 0.007(2) 0.011(3) 0.004(2)
C64 0.034(4) 0.031(3) 0.043(4) 0.004(3) 0.005(3) -0.002(3)
C70 0.046(4) 0.020(3) 0.020(3) -0.001(2) 0.002(3) -0.003(3)
C20 0.042(4) 0.026(3) 0.021(3) 0.000(2) 0.011(3) 0.006(3)
C76 0.039(4) 0.035(3) 0.029(4) -0.004(3) 0.004(3) -0.008(3)
C67 0.032(4) 0.044(4) 0.056(5) -0.002(3) 0.003(3) -0.001(3)
C68 0.036(4) 0.035(3) 0.043(4) 0.009(3) 0.008(3) 0.002(3)
C65 0.041(4) 0.040(4) 0.030(4) 0.004(3) 0.003(3) 0.007(3)
C51 0.041(4) 0.038(4) 0.031(4) 0.001(3) 0.002(3) 0.000(3)
C75 0.040(4) 0.045(4) 0.032(4) -0.006(3) 0.007(3) -0.009(3)
C50 0.040(4) 0.032(3) 0.018(3) 0.002(2) 0.004(3) -0.003(3)
C54 0.041(4) 0.045(4) 0.033(4) 0.019(3) 0.010(3) 0.010(3)
C29 0.036(3) 0.024(3) 0.018(3) 0.002(2) 0.004(2) -0.004(2)
C26 0.036(4) 0.063(5) 0.031(4) -0.007(3) 0.004(3) 0.003(3)
C28 0.035(4) 0.045(4) 0.038(4) 0.005(3) 0.008(3) -0.005(3)
C74 0.033(4) 0.038(3) 0.039(4) -0.012(3) 0.005(3) -0.001(3)
C33 0.039(4) 0.030(3) 0.063(5) 0.014(3) 0.011(4) 0.001(3)
C11 0.036(4) 0.041(4) 0.029(4) 0.003(3) 0.006(3) 0.001(3)
C66 0.032(4) 0.049(4) 0.048(5) 0.001(3) -0.003(3) 0.005(3)
C13 0.041(4) 0.047(4) 0.035(4) 0.013(3) -0.004(3) -0.007(3)
C27 0.040(4) 0.050(4) 0.057(5) -0.010(4) 0.009(4) -0.012(3)
C60 0.045(4) 0.025(3) 0.033(4) -0.002(3) 0.001(3) -0.002(3)
C30 0.042(4) 0.019(3) 0.024(3) -0.001(2) 0.015(3) 0.001(2)
C12 0.035(4) 0.040(4) 0.048(5) -0.001(3) -0.004(3) -0.003(3)
C32 0.035(3) 0.035(3) 0.029(4) 0.012(3) 0.008(3) 0.002(3)
C53 0.038(4) 0.058(4) 0.046(5) 0.024(4) 0.019(3) 0.013(3)
C73 0.034(4) 0.040(4) 0.045(5) -0.001(3) -0.005(3) 0.001(3)
C34 0.036(4) 0.038(4) 0.052(5) 0.002(3) -0.002(3) 0.003(3)
C24 0.040(4) 0.046(4) 0.031(4) 0.002(3) 0.010(3) -0.005(3)
C52 0.029(4) 0.042(4) 0.062(5) 0.006(4) 0.005(3) 0.008(3)
C25 0.051(5) 0.064(5) 0.023(4) 0.005(3) 0.004(3) 0.004(4)

loop_
_atom_type_symbol
_atom_type_description
_atom_type_scat_dispersion_real
_atom_type_scat_dispersion_imag
_atom_type_scat_source
C C 0.0181 0.0091 'International Tables Vol C Tables 4.2.6.8 and 6.1.1.4'
H H 0.0000 0.0000 'International Tables Vol C Tables 4.2.6.8 and 6.1.1.4'
N N 0.0311 0.0180 'International Tables Vol C Tables 4.2.6.8 and 6.1.1.4'
O O 0.0492 0.0322 'International Tables Vol C Tables 4.2.6.8 and 6.1.1.4'

loop_
_geom_angle_atom_site_label_1
_geom_angle_atom_site_label_2
_geom_angle_atom_site_label_3
_geom_angle
_geom_angle_site_symmetry_1
_geom_angle_site_symmetry_3
_geom_angle_publ_flag
C8 O9 C10 121.4(5) . . ?
C48 O49 C50 122.3(5) . . ?
C5 N1 N2 108.6(5) . . ?
C5 N1 C29 130.5(5) . . ?
N2 N1 C29 120.9(5) . . ?
C19 O22 C23 117.5(5) . . ?
C63 O62 C59 119.2(5) . . ?
N42 N41 C45 107.6(5) . . ?
N42 N41 C69 121.4(4) . . ?
C45 N41 C69 130.7(5) . . ?
N42 N43 N44 110.8(5) . . ?
C48 N47 C56 118.6(5) . . ?
C48 N47 C46 123.5(5) . . ?
C56 N47 C46 116.0(5) . . ?
C5 N4 N3 105.9(5) . . ?
N2 N3 N4 110.0(5) . . ?
C8 N7 C16 117.9(5) . . ?
C8 N7 C6 124.4(5) . . ?
C16 N7 C6 116.2(5) . . ?
C45 N44 N43 106.4(5) . . ?
N43 N42 N41 106.7(5) . . ?
O22 C19 C20 116.2(6) . . ?
O22 C19 C18 123.3(5) . . ?
C20 C19 C18 120.4(6) . . ?
N3 N2 N1 106.2(4) . . ?
O48 C48 O49 118.1(5) . . ?
O48 C48 N47 123.9(6) . . ?
O49 C48 N47 118.0(6) . . ?
C61 C56 C57 120.6(6) . . ?
C61 C56 N47 118.2(6) . . ?
C57 C56 N47 121.1(5) . . ?
C20 C21 C16 120.3(6) . . ?
C20 C21 H21 119.8 . . ?
C16 C21 H21 119.8 . . ?
C17 C16 C21 119.5(6) . . ?
C17 C16 N7 120.7(5) . . ?
C21 C16 N7 119.8(5) . . ?
N7 C6 C15 111.3(5) . . ?
N7 C6 C5 108.5(5) . . ?
C15 C6 C5 110.1(5) . . ?
N7 C6 H6 109.0 . . ?
C15 C6 H6 109.0 . . ?
C5 C6 H6 109.0 . . ?
O8 C8 N7 125.2(6) . . ?
O8 C8 O9 116.0(6) . . ?
N7 C8 O9 118.8(5) . . ?
C16 C17 C18 120.8(6) . . ?
C16 C17 H17 119.6 . . ?
C18 C17 H17 119.6 . . ?
N4 C5 N1 109.4(5) . . ?
N4 C5 C6 124.3(5) . . ?
N1 C5 C6 126.2(5) . . ?
C58 C59 C60 120.9(7) . . ?
C58 C59 O62 118.2(7) . . ?
C60 C59 O62 120.8(6) . . ?
C60 C61 C56 119.9(6) . . ?
C60 C61 H61 120.0 . . ?
C56 C61 H61 120.0 . . ?
C73 C72 C71 120.1(7) . . ?
C73 C72 H72 119.9 . . ?
C71 C72 H72 119.9 . . ?
C10 C15 C14 117.0(6) . . ?
C10 C15 C6 120.7(5) . . ?
C14 C15 C6 122.2(6) . . ?
C17 C18 C19 119.1(6) . . ?
C17 C18 H18 120.5 . . ?
C19 C18 H18 120.5 . . ?
C68 C63 O62 116.3(6) . . ?
C68 C63 C64 121.5(6) . . ?
O62 C63 C64 122.2(6) . . ?
N44 C45 N41 108.5(5) . . ?
N44 C45 C46 125.2(5) . . ?
N41 C45 C46 126.2(5) . . ?
C15 C10 C11 123.1(6) . . ?
C15 C10 O9 120.7(6) . . ?
C11 C10 O9 116.2(6) . . ?
N47 C46 C55 111.5(5) . . ?
N47 C46 C45 108.8(5) . . ?
C55 C46 C45 111.4(5) . . ?
N47 C46 H46 108.4 . . ?
C55 C46 H46 108.4 . . ?
C45 C46 H46 108.4 . . ?
C28 C23 C24 121.4(6) . . ?
C28 C23 O22 119.0(6) . . ?
C24 C23 O22 119.4(6) . . ?
C50 C55 C54 118.1(6) . . ?
C50 C55 C46 118.9(6) . . ?
C54 C55 C46 123.0(6) . . ?
C76 C71 C72 119.3(6) . . ?
C76 C71 C70 122.1(6) . . ?
C72 C71 C70 118.6(6) . . ?
N41 C69 C70 112.5(5) . . ?
N41 C69 H69A 109.1 . . ?
C70 C69 H69A 109.1 . . ?
N41 C69 H69B 109.1 . . ?
C70 C69 H69B 109.1 . . ?
H69A C69 H69B 107.8 . . ?
C58 C57 C56 118.9(6) . . ?
C58 C57 H57 120.5 . . ?
C56 C57 H57 120.5 . . ?
C34 C35 C36 121.4(7) . . ?
C34 C35 H35 119.3 . . ?
C36 C35 H35 119.3 . . ?
C13 C14 C15 121.3(7) . . ?
C13 C14 H14 119.3 . . ?
C15 C14 H14 119.3 . . ?
C59 C58 C57 119.8(7) . . ?
C59 C58 H58 120.1 . . ?
C57 C58 H58 120.1 . . ?
C35 C36 C31 120.1(7) . . ?
C35 C36 H36 119.9 . . ?
C31 C36 H36 119.9 . . ?
C36 C31 C32 117.9(6) . . ?
C36 C31 C30 121.6(6) . . ?
C32 C31 C30 120.5(6) . . ?
C63 C64 C65 118.9(6) . . ?
C63 C64 H64 120.6 . . ?
C65 C64 H64 120.6 . . ?
C71 C70 C69 113.7(5) . . ?
C71 C70 H70A 108.8 . . ?
C69 C70 H70A 108.8 . . ?
C71 C70 H70B 108.8 . . ?
C69 C70 H70B 108.8 . . ?
H70A C70 H70B 107.7 . . ?
C21 C20 C19 119.9(6) . . ?
C21 C20 H20 120.0 . . ?
C19 C20 H20 120.0 . . ?
C71 C76 C75 120.9(6) . . ?
C71 C76 H76 119.5 . . ?
C75 C76 H76 119.5 . . ?
C66 C67 C68 120.7(7) . . ?
C66 C67 H67 119.6 . . ?
C68 C67 H67 119.6 . . ?
C63 C68 C67 118.7(7) . . ?
C63 C68 H68 120.6 . . ?
C67 C68 H68 120.6 . . ?
C66 C65 C64 119.1(7) . . ?
C66 C65 H65 120.4 . . ?
C64 C65 H65 120.4 . . ?
C50 C51 C52 119.1(6) . . ?
C50 C51 H51 120.4 . . ?
C52 C51 H51 120.4 . . ?
C76 C75 C74 118.7(7) . . ?
C76 C75 H75 120.7 . . ?
C74 C75 H75 120.7 . . ?
C51 C50 C55 122.1(6) . . ?
C51 C50 O49 116.8(5) . . ?
C55 C50 O49 121.2(6) . . ?
C53 C54 C55 120.5(7) . . ?
C53 C54 H54 119.8 . . ?
C55 C54 H54 119.8 . . ?
N1 C29 C30 110.6(5) . . ?
N1 C29 H29A 109.5 . . ?
C30 C29 H29A 109.5 . . ?
N1 C29 H29B 109.5 . . ?
C30 C29 H29B 109.5 . . ?
H29A C29 H29B 108.1 . . ?
C27 C26 C25 119.7(7) . . ?
C27 C26 H26 120.2 . . ?
C25 C26 H26 120.2 . . ?
C23 C28 C27 119.7(7) . . ?
C23 C28 H28 120.2 . . ?
C27 C28 H28 120.2 . . ?
C73 C74 C75 120.7(7) . . ?
C73 C74 H74 119.6 . . ?
C75 C74 H74 119.6 . . ?
C34 C33 C32 120.2(7) . . ?
C34 C33 H33 119.9 . . ?
C32 C33 H33 119.9 . . ?
C10 C11 C12 119.2(7) . . ?
C10 C11 H11 120.4 . . ?
C12 C11 H11 120.4 . . ?
C67 C66 C65 121.1(7) . . ?
C67 C66 H66 119.5 . . ?
C65 C66 H66 119.5 . . ?
C14 C13 C12 119.4(6) . . ?
C14 C13 H13 120.3 . . ?
C12 C13 H13 120.3 . . ?
C26 C27 C28 119.7(7) . . ?
C26 C27 H27 120.2 . . ?
C28 C27 H27 120.2 . . ?
C61 C60 C59 119.8(6) . . ?
C61 C60 H60 120.1 . . ?
C59 C60 H60 120.1 . . ?
C31 C30 C29 113.4(5) . . ?
C31 C30 H30A 108.9 . . ?
C29 C30 H30A 108.9 . . ?
C31 C30 H30B 108.9 . . ?
C29 C30 H30B 108.9 . . ?
H30A C30 H30B 107.7 . . ?
C11 C12 C13 119.9(7) . . ?
C11 C12 H12 120.1 . . ?
C13 C12 H12 120.1 . . ?
C33 C32 C31 120.7(6) . . ?
C33 C32 H32 119.6 . . ?
C31 C32 H32 119.6 . . ?
C54 C53 C52 120.4(7) . . ?
C54 C53 H53 119.8 . . ?
C52 C53 H53 119.8 . . ?
C74 C73 C72 120.2(7) . . ?
C74 C73 H73 119.9 . . ?
C72 C73 H73 119.9 . . ?
C35 C34 C33 119.6(7) . . ?
C35 C34 H34 120.2 . . ?
C33 C34 H34 120.2 . . ?
C25 C24 C23 118.8(7) . . ?
C25 C24 H24 120.6 . . ?
C23 C24 H24 120.6 . . ?
C53 C52 C51 119.7(7) . . ?
C53 C52 H52 120.2 . . ?
C51 C52 H52 120.2 . . ?
C24 C25 C26 120.7(7) . . ?
C24 C25 H25 119.7 . . ?
C26 C25 H25 119.7 . . ?

loop_
_geom_bond_atom_site_label_1
_geom_bond_atom_site_label_2
_geom_bond_distance
_geom_bond_site_symmetry_2
_geom_bond_publ_flag
O9 C8 1.370(8) . ?
O9 C10 1.412(7) . ?
O49 C48 1.354(8) . ?
O49 C50 1.384(8) . ?
N1 C5 1.333(8) . ?
N1 N2 1.344(6) . ?
N1 C29 1.479(7) . ?
O22 C19 1.381(8) . ?
O22 C23 1.420(8) . ?
O62 C63 1.384(8) . ?
O62 C59 1.393(8) . ?
N41 N42 1.351(6) . ?
N41 C45 1.352(7) . ?
N41 C69 1.465(8) . ?
O8 C8 1.203(7) . ?
N43 N42 1.296(7) . ?
N43 N44 1.349(7) . ?
N47 C48 1.364(8) . ?
N47 C56 1.451(8) . ?
N47 C46 1.460(7) . ?
N4 C5 1.315(8) . ?
N4 N3 1.363(7) . ?
O48 C48 1.211(8) . ?
N3 N2 1.321(7) . ?
N7 C8 1.337(8) . ?
N7 C16 1.435(8) . ?
N7 C6 1.478(7) . ?
N44 C45 1.316(8) . ?
C19 C20 1.386(9) . ?
C19 C18 1.394(9) . ?
C56 C61 1.383(8) . ?
C56 C57 1.395(9) . ?
C21 C20 1.383(9) . ?
C21 C16 1.394(8) . ?
C21 H21 0.9500 . ?
C16 C17 1.384(8) . ?
C6 C15 1.494(8) . ?
C6 C5 1.521(7) . ?
C6 H6 1.0000 . ?
C17 C18 1.392(9) . ?
C17 H17 0.9500 . ?
C59 C58 1.379(10) . ?
C59 C60 1.382(10) . ?
C61 C60 1.370(9) . ?
C61 H61 0.9500 . ?
C72 C73 1.368(10) . ?
C72 C71 1.414(9) . ?
C72 H72 0.9500 . ?
C15 C10 1.358(9) . ?
C15 C14 1.410(8) . ?
C18 H18 0.9500 . ?
C63 C68 1.381(10) . ?
C63 C64 1.389(9) . ?
C45 C46 1.509(7) . ?
C10 C11 1.377(9) . ?
C46 C55 1.502(9) . ?
C46 H46 1.0000 . ?
C23 C28 1.349(9) . ?
C23 C24 1.390(9) . ?
C55 C50 1.378(8) . ?
C55 C54 1.393(9) . ?
C71 C76 1.364(10) . ?
C71 C70 1.525(9) . ?
C69 C70 1.528(9) . ?
C69 H69A 0.9900 . ?
C69 H69B 0.9900 . ?
C57 C58 1.388(10) . ?
C57 H57 0.9500 . ?
C35 C34 1.366(11) . ?
C35 C36 1.386(10) . ?
C35 H35 0.9500 . ?
C14 C13 1.380(10) . ?
C14 H14 0.9500 . ?
C58 H58 0.9500 . ?
C36 C31 1.393(9) . ?
C36 H36 0.9500 . ?
C31 C32 1.406(9) . ?
C31 C30 1.503(9) . ?
C64 C65 1.399(9) . ?
C64 H64 0.9500 . ?
C70 H70A 0.9900 . ?
C70 H70B 0.9900 . ?
C20 H20 0.9500 . ?
C76 C75 1.392(10) . ?
C76 H76 0.9500 . ?
C67 C66 1.357(11) . ?
C67 C68 1.389(10) . ?
C67 H67 0.9500 . ?
C68 H68 0.9500 . ?
C65 C66 1.390(10) . ?
C65 H65 0.9500 . ?
C51 C50 1.371(10) . ?
C51 C52 1.387(11) . ?
C51 H51 0.9500 . ?
C75 C74 1.402(10) . ?
C75 H75 0.9500 . ?
C54 C53 1.373(10) . ?
C54 H54 0.9500 . ?
C29 C30 1.522(8) . ?
C29 H29A 0.9900 . ?
C29 H29B 0.9900 . ?
C26 C27 1.376(11) . ?
C26 C25 1.388(11) . ?
C26 H26 0.9500 . ?
C28 C27 1.396(10) . ?
C28 H28 0.9500 . ?
C74 C73 1.366(10) . ?
C74 H74 0.9500 . ?
C33 C34 1.375(11) . ?
C33 C32 1.387(10) . ?
C33 H33 0.9500 . ?
C11 C12 1.381(10) . ?
C11 H11 0.9500 . ?
C66 H66 0.9500 . ?
C13 C12 1.385(11) . ?
C13 H13 0.9500 . ?
C27 H27 0.9500 . ?
C60 H60 0.9500 . ?
C30 H30A 0.9900 . ?
C30 H30B 0.9900 . ?
C12 H12 0.9500 . ?
C32 H32 0.9500 . ?
C53 C52 1.382(11) . ?
C53 H53 0.9500 . ?
C73 H73 0.9500 . ?
C34 H34 0.9500 . ?
C24 C25 1.367(10) . ?
C24 H24 0.9500 . ?
C52 H52 0.9500 . ?
C25 H25 0.9500 . ?

loop_
_geom_torsion_atom_site_label_1
_geom_torsion_atom_site_label_2
_geom_torsion_atom_site_label_3
_geom_torsion_atom_site_label_4
_geom_torsion
_geom_torsion_site_symmetry_1
_geom_torsion_site_symmetry_2
_geom_torsion_site_symmetry_3
_geom_torsion_site_symmetry_4
_geom_torsion_publ_flag
C5 N4 N3 N2 -0.1(7) . . . . ?
N42 N43 N44 C45 0.8(7) . . . . ?
N44 N43 N42 N41 -0.7(7) . . . . ?
C45 N41 N42 N43 0.3(6) . . . . ?
C69 N41 N42 N43 -174.3(5) . . . . ?
C23 O22 C19 C20 166.2(5) . . . . ?
C23 O22 C19 C18 -14.9(9) . . . . ?
N4 N3 N2 N1 0.6(7) . . . . ?
C5 N1 N2 N3 -0.9(6) . . . . ?
C29 N1 N2 N3 176.5(5) . . . . ?
C50 O49 C48 O48 -174.2(6) . . . . ?
C50 O49 C48 N47 4.3(9) . . . . ?
C56 N47 C48 O48 -2.7(9) . . . . ?
C46 N47 C48 O48 -166.6(6) . . . . ?
C56 N47 C48 O49 178.9(5) . . . . ?
C46 N47 C48 O49 15.0(9) . . . . ?
C48 N47 C56 C61 127.1(6) . . . . ?
C46 N47 C56 C61 -67.8(7) . . . . ?
C48 N47 C56 C57 -56.6(8) . . . . ?
C46 N47 C56 C57 108.5(6) . . . . ?
C20 C21 C16 C17 -0.7(9) . . . . ?
C20 C21 C16 N7 179.8(5) . . . . ?
C8 N7 C16 C17 57.2(7) . . . . ?
C6 N7 C16 C17 -109.6(6) . . . . ?
C8 N7 C16 C21 -123.3(6) . . . . ?
C6 N7 C16 C21 70.0(7) . . . . ?
C8 N7 C6 C15 19.0(7) . . . . ?
C16 N7 C6 C15 -175.3(5) . . . . ?
C8 N7 C6 C5 -102.4(6) . . . . ?
C16 N7 C6 C5 63.4(6) . . . . ?
C16 N7 C8 O8 2.7(9) . . . . ?
C6 N7 C8 O8 168.2(6) . . . . ?
C16 N7 C8 O9 -177.3(5) . . . . ?
C6 N7 C8 O9 -11.8(8) . . . . ?
C10 O9 C8 O8 178.0(6) . . . . ?
C10 O9 C8 N7 -2.0(8) . . . . ?
C21 C16 C17 C18 0.6(8) . . . . ?
N7 C16 C17 C18 -179.8(5) . . . . ?
N3 N4 C5 N1 -0.5(7) . . . . ?
N3 N4 C5 C6 177.4(5) . . . . ?
N2 N1 C5 N4 0.9(7) . . . . ?
C29 N1 C5 N4 -176.2(6) . . . . ?
N2 N1 C5 C6 -177.0(5) . . . . ?
C29 N1 C5 C6 6.0(10) . . . . ?
N7 C6 C5 N4 44.0(8) . . . . ?
C15 C6 C5 N4 -78.1(7) . . . . ?
N7 C6 C5 N1 -138.5(6) . . . . ?
C15 C6 C5 N1 99.5(7) . . . . ?
C63 O62 C59 C58 -116.3(7) . . . . ?
C63 O62 C59 C60 66.6(8) . . . . ?
C57 C56 C61 C60 1.8(9) . . . . ?
N47 C56 C61 C60 178.1(5) . . . . ?
N7 C6 C15 C10 -13.6(7) . . . . ?
C5 C6 C15 C10 106.7(6) . . . . ?
N7 C6 C15 C14 168.4(5) . . . . ?
C5 C6 C15 C14 -71.2(7) . . . . ?
C16 C17 C18 C19 -0.3(9) . . . . ?
O22 C19 C18 C17 -178.9(5) . . . . ?
C20 C19 C18 C17 -0.1(9) . . . . ?
C59 O62 C63 C68 -170.3(6) . . . . ?
C59 O62 C63 C64 11.6(10) . . . . ?
N43 N44 C45 N41 -0.6(7) . . . . ?
N43 N44 C45 C46 -177.8(6) . . . . ?
N42 N41 C45 N44 0.2(7) . . . . ?
C69 N41 C45 N44 174.1(6) . . . . ?
N42 N41 C45 C46 177.4(5) . . . . ?
C69 N41 C45 C46 -8.7(10) . . . . ?
C14 C15 C10 C11 -1.0(9) . . . . ?
C6 C15 C10 C11 -179.1(6) . . . . ?
C14 C15 C10 O9 -179.6(6) . . . . ?
C6 C15 C10 O9 2.3(8) . . . . ?
C8 O9 C10 C15 6.5(8) . . . . ?
C8 O9 C10 C11 -172.1(6) . . . . ?
C48 N47 C46 C55 -25.1(7) . . . . ?
C56 N47 C46 C55 170.6(5) . . . . ?
C48 N47 C46 C45 98.1(7) . . . . ?
C56 N47 C46 C45 -66.2(6) . . . . ?
N44 C45 C46 N47 -46.6(8) . . . . ?
N41 C45 C46 N47 136.6(6) . . . . ?
N44 C45 C46 C55 76.6(8) . . . . ?
N41 C45 C46 C55 -100.1(7) . . . . ?
C19 O22 C23 C28 116.9(7) . . . . ?
C19 O22 C23 C24 -66.2(8) . . . . ?
N47 C46 C55 C50 17.6(7) . . . . ?
C45 C46 C55 C50 -104.1(6) . . . . ?
N47 C46 C55 C54 -163.4(6) . . . . ?
C45 C46 C55 C54 74.9(7) . . . . ?
C73 C72 C71 C76 -0.1(10) . . . . ?
C73 C72 C71 C70 179.6(6) . . . . ?
N42 N41 C69 C70 89.5(6) . . . . ?
C45 N41 C69 C70 -83.6(8) . . . . ?
C61 C56 C57 C58 -1.8(9) . . . . ?
N47 C56 C57 C58 -178.0(5) . . . . ?
C10 C15 C14 C13 -0.9(9) . . . . ?
C6 C15 C14 C13 177.1(6) . . . . ?
C60 C59 C58 C57 0.4(9) . . . . ?
O62 C59 C58 C57 -176.7(5) . . . . ?
C56 C57 C58 C59 0.7(9) . . . . ?
C34 C35 C36 C31 0.9(11) . . . . ?
C35 C36 C31 C32 -0.8(10) . . . . ?
C35 C36 C31 C30 178.7(6) . . . . ?
C68 C63 C64 C65 0.5(11) . . . . ?
O62 C63 C64 C65 178.5(6) . . . . ?
C76 C71 C70 C69 84.8(7) . . . . ?
C72 C71 C70 C69 -94.8(7) . . . . ?
N41 C69 C70 C71 -72.5(6) . . . . ?
C16 C21 C20 C19 0.4(9) . . . . ?
O22 C19 C20 C21 178.9(5) . . . . ?
C18 C19 C20 C21 0.0(9) . . . . ?
C72 C71 C76 C75 0.5(9) . . . . ?
C70 C71 C76 C75 -179.1(6) . . . . ?
O62 C63 C68 C67 -178.7(6) . . . . ?
C64 C63 C68 C67 -0.6(11) . . . . ?
C66 C67 C68 C63 -0.8(11) . . . . ?
C63 C64 C65 C66 0.8(11) . . . . ?
C71 C76 C75 C74 -0.1(10) . . . . ?
C52 C51 C50 C55 -2.6(10) . . . . ?
C52 C51 C50 O49 177.7(6) . . . . ?
C54 C55 C50 C51 -0.3(9) . . . . ?
C46 C55 C50 C51 178.8(6) . . . . ?
C54 C55 C50 O49 179.4(6) . . . . ?
C46 C55 C50 O49 -1.5(9) . . . . ?
C48 O49 C50 C51 168.9(6) . . . . ?
C48 O49 C50 C55 -10.8(9) . . . . ?
C50 C55 C54 C53 3.0(10) . . . . ?
C46 C55 C54 C53 -176.1(6) . . . . ?
C5 N1 C29 C30 81.9(7) . . . . ?
N2 N1 C29 C30 -94.9(6) . . . . ?
C24 C23 C28 C27 1.4(11) . . . . ?
O22 C23 C28 C27 178.2(6) . . . . ?
C76 C75 C74 C73 -0.8(10) . . . . ?
C15 C10 C11 C12 2.5(10) . . . . ?
O9 C10 C11 C12 -178.9(6) . . . . ?
C68 C67 C66 C65 2.2(12) . . . . ?
C64 C65 C66 C67 -2.2(11) . . . . ?
C15 C14 C13 C12 1.3(11) . . . . ?
C25 C26 C27 C28 -1.0(12) . . . . ?
C23 C28 C27 C26 -0.1(12) . . . . ?
C56 C61 C60 C59 -0.6(9) . . . . ?
C58 C59 C60 C61 -0.5(9) . . . . ?
O62 C59 C60 C61 176.5(6) . . . . ?
C36 C31 C30 C29 -92.5(7) . . . . ?
C32 C31 C30 C29 87.0(7) . . . . ?
N1 C29 C30 C31 62.1(6) . . . . ?
C10 C11 C12 C13 -2.0(10) . . . . ?
C14 C13 C12 C11 0.1(11) . . . . ?
C34 C33 C32 C31 0.6(11) . . . . ?
C36 C31 C32 C33 0.1(10) . . . . ?
C30 C31 C32 C33 -179.5(6) . . . . ?
C55 C54 C53 C52 -2.8(12) . . . . ?
C75 C74 C73 C72 1.2(11) . . . . ?
C71 C72 C73 C74 -0.8(10) . . . . ?
C36 C35 C34 C33 -0.2(11) . . . . ?
C32 C33 C34 C35 -0.6(11) . . . . ?
C28 C23 C24 C25 -1.5(11) . . . . ?
O22 C23 C24 C25 -178.3(6) . . . . ?
C54 C53 C52 C51 -0.1(12) . . . . ?
C50 C51 C52 C53 2.8(11) . . . . ?
C23 C24 C25 C26 0.4(11) . . . . ?
C27 C26 C25 C24 0.9(12) . . . . ?
